data_7042883
loop_
_publ_author_name
'Ojeda-Amador, Ana I.'
'Mart\'inez-Mart\'inez, Antonio J.'
'Robertson, Gemma M.'
'Robertson, Stuart D.'
'Kennedy, Alan R.'
'O'Hara, Charles T.'

_publ_section_title
;
 Exploring the solid state and solution structural chemistry of the
 utility amide potassium hexamethyldisilazide (KHMDS)
;
_journal_name_full 'Dalton Trans.'
_journal_paper_doi 10.1039/C7DT01118K
_journal_year 2017
_chemical_formula_moiety 'C21 H59 K2 N5 Si4'
_chemical_formula_sum 'C21 H59 K2 N5 Si4'
_chemical_formula_weight 572.29
_chemical_properties_physical ', Air-sensitive,Moisture-sensitive,Oxygen-sensitive'
_space_group_crystal_system monoclinic
_space_group_IT_number 14
_space_group_name_Hall '-P 2yn'
_space_group_name_H-M_alt 'P 1 21/n 1'
_symmetry_space_group_name_Hall '-P 2yn'
_symmetry_space_group_name_H-M 'P 1 21/n 1'
_atom_sites_solution_hydrogens mixed
_audit_creation_method SHELXL-2014/7
_audit_update_record
;
2017-03-14 deposited with the CCDC.
2017-04-17 downloaded from the CCDC.
;
_cell_angle_alpha 90
_cell_angle_beta 99.4140(10)
_cell_angle_gamma 90
_cell_formula_units_Z 4
_cell_length_a 12.12710(15)
_cell_length_b 19.12980(16)
_cell_length_c 15.53110(14)
_cell_measurement_reflns_used 21538
_cell_measurement_temperature 123(2)
_cell_measurement_theta_max 73.0450
_cell_measurement_theta_min 4.2830
_cell_volume 3554.52(6)
_computing_cell_refinement
;
CrysAlisPro, Agilent Technologies,
Version 1.171.37.34 (release 22-05-2014 CrysAlis171 .NET)
(compiled May 22 2014,16:03:01)
;
_computing_data_collection
;
CrysAlisPro, Agilent Technologies,
Version 1.171.37.34 (release 22-05-2014 CrysAlis171 .NET)
(compiled May 22 2014,16:03:01)
;
_computing_data_reduction
;
CrysAlisPro, Agilent Technologies,
Version 1.171.37.34 (release 22-05-2014 CrysAlis171 .NET)
(compiled May 22 2014,16:03:01)
;
_computing_structure_refinement 'SHELXL-2014/7 (Sheldrick, 2014)'
_diffrn_ambient_temperature 123(2)
_diffrn_measured_fraction_theta_full 1.000
_diffrn_measured_fraction_theta_max 0.990
_diffrn_measurement_device_type 'Oxford Diffraction Gemini S'
_diffrn_measurement_method 'omega scans'
_diffrn_radiation_type CuK\a
_diffrn_radiation_wavelength 1.54184
_diffrn_reflns_av_R_equivalents 0.0358
_diffrn_reflns_av_unetI/netI 0.0212
_diffrn_reflns_Laue_measured_fraction_full 1.000
_diffrn_reflns_Laue_measured_fraction_max 0.990
_diffrn_reflns_limit_h_max 11
_diffrn_reflns_limit_h_min -14
_diffrn_reflns_limit_k_max 23
_diffrn_reflns_limit_k_min -23
_diffrn_reflns_limit_l_max 19
_diffrn_reflns_limit_l_min -19
_diffrn_reflns_number 44210
_diffrn_reflns_point_group_measured_fraction_full 1.000
_diffrn_reflns_point_group_measured_fraction_max 0.990
_diffrn_reflns_theta_full 67.684
_diffrn_reflns_theta_max 73.376
_diffrn_reflns_theta_min 3.696
_diffrn_source 'sealed tube'
_exptl_absorpt_coefficient_mu 3.767
_exptl_absorpt_correction_T_max 1.00000
_exptl_absorpt_correction_T_min 0.63201
_exptl_absorpt_correction_type multi-scan
_exptl_absorpt_process_details
;
CrysAlisPro, Agilent Technologies,
Version 1.171.37.34 (release 22-05-2014 CrysAlis171 .NET)
(compiled May 22 2014,16:03:01)
Empirical absorption correction using spherical harmonics,
 implemented in SCALE3 ABSPACK scaling algorithm.
;
_exptl_crystal_colour colourless
_exptl_crystal_density_diffrn 1.069
_exptl_crystal_description block
_exptl_crystal_F_000 1256
_exptl_crystal_size_max 0.28
_exptl_crystal_size_mid 0.26
_exptl_crystal_size_min 0.26
_refine_diff_density_max 0.365
_refine_diff_density_min -0.194
_refine_diff_density_rms 0.050
_refine_ls_extinction_method none
_refine_ls_goodness_of_fit_ref 1.042
_refine_ls_hydrogen_treatment mixed
_refine_ls_matrix_type full
_refine_ls_number_parameters 317
_refine_ls_number_reflns 7082
_refine_ls_number_restraints 0
_refine_ls_restrained_S_all 1.042
_refine_ls_R_factor_all 0.0367
_refine_ls_R_factor_gt 0.0331
_refine_ls_shift/su_max 0.001
_refine_ls_shift/su_mean 0.000
_refine_ls_structure_factor_coef Fsqd
_refine_ls_weighting_details 'w=1/[\s^2^(Fo^2^)+(0.0537P)^2^+0.8712P] where P=(Fo^2^+2Fc^2^)/3'
_refine_ls_weighting_scheme calc
_refine_ls_wR_factor_gt 0.0869
_refine_ls_wR_factor_ref 0.0901
_reflns_Friedel_coverage 0.000
_reflns_number_gt 6436
_reflns_number_total 7082
_reflns_threshold_expression 'I > 2\s(I)'
_cod_data_source_file c7dt01118k2.cif
_cod_data_source_block amao222
_cod_database_code 7042883
_shelx_shelxl_version_number 2014/7
_shelx_space_group_comment
;
The symmetry employed for this shelxl refinement is uniquely defined
by the following loop, which should always be used as a source of
symmetry information in preference to the above space-group names.
They are only intended as comments.
;

loop_
_space_group_symop_operation_xyz
'x, y, z'
'-x+1/2, y+1/2, -z+1/2'
'-x, -y, -z'
'x-1/2, -y-1/2, z-1/2'

loop_
_atom_site_label
_atom_site_type_symbol
_atom_site_fract_x
_atom_site_fract_y
_atom_site_fract_z
_atom_site_U_iso_or_equiv
_atom_site_adp_type
_atom_site_occupancy
_atom_site_site_symmetry_order
_atom_site_calc_flag
_atom_site_refinement_flags_posn
_atom_site_refinement_flags_adp
K1 K 0.51613(3) 0.58751(2) 0.55827(2) 0.03144(9) Uani 1 1 d . .
H1 H 0.841(2) 0.7447(12) 0.7679(17) 0.058(7) Uiso 1 1 d . .
C1 C 0.40876(17) 0.49436(10) 0.73731(11) 0.0448(4) Uani 1 1 d . .
H1A H 0.4891 0.4953 0.7351 0.067 Uiso 1 1 calc R U
H1B H 0.3960 0.4705 0.7907 0.067 Uiso 1 1 calc R U
H1C H 0.3804 0.5423 0.7372 0.067 Uiso 1 1 calc R U
Si1 Si 0.33345(4) 0.44614(2) 0.63922(3) 0.03291(11) Uani 1 1 d . .
N1 N 0.34706(11) 0.48473(7) 0.54481(8) 0.0304(3) Uani 1 1 d . .
K2 K 0.69237(3) 0.78777(2) 0.50884(2) 0.03109(9) Uani 1 1 d . .
H2 H 0.8116(19) 0.7899(12) 0.6874(15) 0.049(6) Uiso 1 1 d . .
Si2 Si 0.24344(3) 0.50842(2) 0.46545(3) 0.03011(10) Uani 1 1 d . .
C2 C 0.1874(2) 0.43548(18) 0.66400(15) 0.0758(8) Uani 1 1 d . .
H2A H 0.1516 0.4814 0.6637 0.114 Uiso 1 1 calc R U
H2B H 0.1907 0.4139 0.7216 0.114 Uiso 1 1 calc R U
H2C H 0.1441 0.4056 0.6196 0.114 Uiso 1 1 calc R U
N2 N 0.56639(10) 0.72746(6) 0.62121(7) 0.0244(2) Uani 1 1 d . .
Si3 Si 0.64769(3) 0.72771(2) 0.71985(2) 0.02339(9) Uani 1 1 d . .
H3 H 0.830(2) 0.7131(12) 0.6793(16) 0.053(6) Uiso 1 1 d . .
C3 C 0.3970(3) 0.35581(10) 0.64938(17) 0.0808(9) Uani 1 1 d . .
H3A H 0.3600 0.3263 0.6016 0.121 Uiso 1 1 calc R U
H3B H 0.3869 0.3352 0.7054 0.121 Uiso 1 1 calc R U
H3C H 0.4769 0.3589 0.6464 0.121 Uiso 1 1 calc R U
N3 N 0.93155(13) 0.80907(8) 0.52161(10) 0.0399(3) Uani 1 1 d . .
Si4 Si 0.43645(3) 0.75965(2) 0.59982(2) 0.02723(10) Uani 1 1 d . .
C4 C 0.30197(16) 0.54628(9) 0.36981(11) 0.0408(4) Uani 1 1 d . .
H4A H 0.3491 0.5113 0.3474 0.061 Uiso 1 1 calc R U
H4B H 0.3468 0.5878 0.3889 0.061 Uiso 1 1 calc R U
H4C H 0.2403 0.5593 0.3236 0.061 Uiso 1 1 calc R U
N4 N 0.77056(12) 0.92799(6) 0.53542(9) 0.0342(3) Uani 1 1 d . .
N5 N 0.59979(12) 0.88744(7) 0.37057(8) 0.0336(3) Uani 1 1 d . .
C5 C 0.14487(18) 0.57644(11) 0.49611(14) 0.0525(5) Uani 1 1 d . .
H5A H 0.0913 0.5896 0.4443 0.079 Uiso 1 1 calc R U
H5B H 0.1874 0.6178 0.5194 0.079 Uiso 1 1 calc R U
H5C H 0.1045 0.5574 0.5406 0.079 Uiso 1 1 calc R U
C6 C 0.1533(2) 0.43340(13) 0.41669(15) 0.0621(6) Uani 1 1 d . .
H6A H 0.1002 0.4501 0.3665 0.093 Uiso 1 1 calc R U
H6B H 0.1122 0.4142 0.4606 0.093 Uiso 1 1 calc R U
H6C H 0.2007 0.3969 0.3976 0.093 Uiso 1 1 calc R U
C7 C 0.60911(14) 0.79462(8) 0.79890(10) 0.0330(3) Uani 1 1 d . .
H7A H 0.6219 0.8417 0.7776 0.050 Uiso 1 1 calc R U
H7B H 0.6553 0.7876 0.8562 0.050 Uiso 1 1 calc R U
H7C H 0.5301 0.7894 0.8040 0.050 Uiso 1 1 calc R U
C9 C 0.79881(14) 0.74699(9) 0.71352(11) 0.0342(3) Uani 1 1 d . .
C8 C 0.65237(15) 0.64011(8) 0.77627(10) 0.0349(3) Uani 1 1 d . .
H8A H 0.5761 0.6249 0.7799 0.052 Uiso 1 1 calc R U
H8B H 0.6954 0.6442 0.8352 0.052 Uiso 1 1 calc R U
H8C H 0.6881 0.6057 0.7430 0.052 Uiso 1 1 calc R U
C10 C 0.33691(16) 0.72113(13) 0.66860(13) 0.0526(5) Uani 1 1 d . .
H10A H 0.2635 0.7433 0.6533 0.079 Uiso 1 1 calc R U
H10B H 0.3658 0.7294 0.7305 0.079 Uiso 1 1 calc R U
H10C H 0.3298 0.6707 0.6578 0.079 Uiso 1 1 calc R U
C11 C 0.42506(19) 0.85745(9) 0.61123(12) 0.0500(5) Uani 1 1 d . .
H11A H 0.4721 0.8805 0.5741 0.075 Uiso 1 1 calc R U
H11B H 0.4501 0.8708 0.6722 0.075 Uiso 1 1 calc R U
H11C H 0.3471 0.8718 0.5933 0.075 Uiso 1 1 calc R U
C12 C 0.37269(17) 0.74147(10) 0.48304(11) 0.0443(4) Uani 1 1 d . .
H12A H 0.4259 0.7544 0.4446 0.066 Uiso 1 1 calc R U
H12B H 0.3041 0.7690 0.4677 0.066 Uiso 1 1 calc R U
H12C H 0.3550 0.6916 0.4761 0.066 Uiso 1 1 calc R U
PC13 C 1.00866(18) 0.75638(12) 0.56382(17) 0.0580(5) Uani 1 1 d . .
H13A H 0.9868 0.7103 0.5391 0.087 Uiso 1 1 calc R U
H13B H 1.0064 0.7560 0.6266 0.087 Uiso 1 1 calc R U
H13C H 1.0846 0.7674 0.5542 0.087 Uiso 1 1 calc R U
C14 C 0.96372(16) 0.87732(10) 0.55978(12) 0.0447(4) Uani 1 1 d . .
H14A H 1.0404 0.8882 0.5496 0.054 Uiso 1 1 calc R U
H14B H 0.9658 0.8744 0.6237 0.054 Uiso 1 1 calc R U
C15 C 0.9317(2) 0.80728(15) 0.42794(15) 0.0702(7) Uani 1 1 d . .
H15A H 0.9171 0.7595 0.4064 0.105 Uiso 1 1 calc R U
H15B H 1.0047 0.8227 0.4158 0.105 Uiso 1 1 calc R U
H15C H 0.8733 0.8385 0.3985 0.105 Uiso 1 1 calc R U
C16 C 0.88749(17) 0.93697(9) 0.52458(13) 0.0465(4) Uani 1 1 d . .
H16A H 0.9163 0.9806 0.5543 0.056 Uiso 1 1 calc R U
H16B H 0.8905 0.9426 0.4616 0.056 Uiso 1 1 calc R U
C17 C 0.75719(19) 0.94430(9) 0.62571(12) 0.0484(5) Uani 1 1 d . .
H17A H 0.7714 0.9942 0.6370 0.073 Uiso 1 1 calc R U
H17B H 0.8104 0.9166 0.6662 0.073 Uiso 1 1 calc R U
H17C H 0.6808 0.9330 0.6341 0.073 Uiso 1 1 calc R U
C18 C 0.69690(19) 0.97450(8) 0.47608(12) 0.0466(4) Uani 1 1 d . .
H18A H 0.7318 1.0214 0.4772 0.056 Uiso 1 1 calc R U
H18B H 0.6250 0.9795 0.4979 0.056 Uiso 1 1 calc R U
C19 C 0.67351(16) 0.94877(9) 0.38246(11) 0.0409(4) Uani 1 1 d . .
H19A H 0.6387 0.9871 0.3446 0.049 Uiso 1 1 calc R U
H19B H 0.7453 0.9368 0.3635 0.049 Uiso 1 1 calc R U
C20 C 0.48323(17) 0.90858(12) 0.36792(13) 0.0538(5) Uani 1 1 d . .
H20A H 0.4619 0.9417 0.3199 0.081 Uiso 1 1 calc R U
H20B H 0.4749 0.9309 0.4233 0.081 Uiso 1 1 calc R U
H20C H 0.4349 0.8673 0.3588 0.081 Uiso 1 1 calc R U
C21 C 0.60804(19) 0.85320(11) 0.28776(12) 0.0523(5) Uani 1 1 d . .
H21A H 0.5842 0.8857 0.2396 0.079 Uiso 1 1 calc R U
H21B H 0.5598 0.8118 0.2808 0.079 Uiso 1 1 calc R U
H21C H 0.6856 0.8391 0.2873 0.079 Uiso 1 1 calc R U

loop_
_atom_site_aniso_label
_atom_site_aniso_U_11
_atom_site_aniso_U_22
_atom_site_aniso_U_33
_atom_site_aniso_U_23
_atom_site_aniso_U_13
_atom_site_aniso_U_12
K1 0.02886(18) 0.02430(15) 0.04196(18) -0.00734(12) 0.00822(13) -0.00191(11)
C1 0.0513(11) 0.0504(10) 0.0323(8) 0.0017(7) 0.0060(7) -0.0010(8)
Si1 0.0351(2) 0.0325(2) 0.0330(2) 0.00140(15) 0.01139(17) -0.00424(16)
N1 0.0237(6) 0.0374(7) 0.0308(6) 0.0012(5) 0.0065(5) -0.0020(5)
K2 0.03365(18) 0.02861(15) 0.03176(16) 0.00169(11) 0.00759(13) -0.00449(12)
Si2 0.0237(2) 0.0368(2) 0.03010(19) -0.00488(15) 0.00513(15) 0.00193(16)
C2 0.0463(13) 0.134(2) 0.0502(12) 0.0141(13) 0.0179(10) -0.0282(14)
N2 0.0237(6) 0.0247(5) 0.0242(5) -0.0025(4) 0.0017(5) 0.0000(4)
Si3 0.0233(2) 0.02257(17) 0.02335(17) -0.00016(13) 0.00105(14) -0.00123(13)
C3 0.152(3) 0.0308(9) 0.0710(15) 0.0087(9) 0.0533(17) 0.0122(13)
N3 0.0353(8) 0.0446(8) 0.0417(7) -0.0010(6) 0.0120(6) 0.0031(6)
Si4 0.0254(2) 0.03009(19) 0.02487(18) 0.00075(14) 0.00027(15) 0.00414(15)
C4 0.0443(10) 0.0459(9) 0.0332(8) 0.0054(7) 0.0098(7) 0.0126(7)
N4 0.0419(8) 0.0244(6) 0.0345(6) -0.0003(5) 0.0013(6) -0.0009(5)
N5 0.0343(7) 0.0355(6) 0.0304(6) 0.0007(5) 0.0034(5) 0.0033(5)
C5 0.0474(11) 0.0599(11) 0.0548(11) 0.0050(9) 0.0218(9) 0.0220(9)
C6 0.0513(13) 0.0803(15) 0.0545(11) -0.0261(11) 0.0080(10) -0.0261(11)
C7 0.0363(9) 0.0333(7) 0.0279(7) -0.0074(6) 0.0004(6) -0.0007(6)
C9 0.0250(8) 0.0415(9) 0.0348(8) 0.0035(7) 0.0005(6) -0.0033(6)
C8 0.0417(9) 0.0277(7) 0.0341(7) 0.0058(6) 0.0028(7) 0.0003(6)
C10 0.0272(9) 0.0835(14) 0.0474(10) 0.0115(10) 0.0068(8) -0.0037(9)
C11 0.0680(13) 0.0346(8) 0.0434(9) -0.0015(7) -0.0027(9) 0.0216(8)
C12 0.0430(10) 0.0513(10) 0.0330(8) -0.0031(7) -0.0102(7) 0.0076(8)
PC13 0.0403(11) 0.0593(12) 0.0770(14) 0.0084(10) 0.0168(10) 0.0127(9)
C14 0.0339(9) 0.0503(10) 0.0483(9) 0.0032(8) 0.0026(7) -0.0095(8)
C15 0.0781(17) 0.0881(17) 0.0492(12) -0.0072(11) 0.0247(11) 0.0189(14)
C16 0.0489(11) 0.0363(8) 0.0520(10) 0.0058(7) 0.0011(8) -0.0158(8)
C17 0.0687(14) 0.0355(8) 0.0385(9) -0.0075(7) 0.0013(9) 0.0037(8)
C18 0.0653(13) 0.0255(7) 0.0443(9) -0.0003(7) -0.0048(8) 0.0045(8)
C19 0.0492(11) 0.0359(8) 0.0369(8) 0.0088(6) 0.0052(7) 0.0005(7)
C20 0.0410(11) 0.0745(14) 0.0464(10) 0.0044(9) 0.0080(8) 0.0109(10)
C21 0.0566(12) 0.0576(11) 0.0418(9) -0.0115(8) 0.0051(9) 0.0093(9)

loop_
_atom_type_symbol
_atom_type_description
_atom_type_scat_dispersion_real
_atom_type_scat_dispersion_imag
_atom_type_scat_source
C C 0.0181 0.0091 'International Tables Vol C Tables 4.2.6.8 and 6.1.1.4'
H H 0.0000 0.0000 'International Tables Vol C Tables 4.2.6.8 and 6.1.1.4'
N N 0.0311 0.0180 'International Tables Vol C Tables 4.2.6.8 and 6.1.1.4'
K K 0.3868 1.0657 'International Tables Vol C Tables 4.2.6.8 and 6.1.1.4'
Si Si 0.2541 0.3302 'International Tables Vol C Tables 4.2.6.8 and 6.1.1.4'

loop_
_geom_angle_atom_site_label_1
_geom_angle_atom_site_label_2
_geom_angle_atom_site_label_3
_geom_angle
_geom_angle_site_symmetry_1
_geom_angle_site_symmetry_3
N1 K1 N1 95.93(3) . 3_666
N1 K1 N2 141.54(4) . .
N1 K1 N2 122.13(4) 3_666 .
N1 K1 C4 85.72(4) . 3_666
N1 K1 C4 54.54(4) 3_666 3_666
N2 K1 C4 119.46(4) . 3_666
N1 K1 Si2 103.50(3) . 3_666
N1 K1 Si2 28.04(3) 3_666 3_666
N2 K1 Si2 112.81(3) . 3_666
C4 K1 Si2 31.53(3) 3_666 3_666
N1 K1 Si4 116.56(3) . .
N1 K1 Si4 139.48(3) 3_666 .
N2 K1 Si4 28.10(2) . .
C4 K1 Si4 144.69(3) 3_666 .
Si2 K1 Si4 139.877(14) 3_666 .
N1 K1 C12 104.15(4) . .
N1 K1 C12 121.43(4) 3_666 .
N2 K1 C12 53.20(4) . .
C4 K1 C12 169.97(5) 3_666 .
Si2 K1 C12 140.81(4) 3_666 .
Si4 K1 C12 31.03(3) . .
N1 K1 Si2 25.35(3) . .
N1 K1 Si2 98.52(3) 3_666 .
N2 K1 Si2 129.57(3) . .
C4 K1 Si2 107.83(3) 3_666 .
Si2 K1 Si2 116.653(10) 3_666 .
Si4 K1 Si2 101.472(12) . .
C12 K1 Si2 81.46(3) . .
N1 K1 K1 48.20(3) . 3_666
N1 K1 K1 47.72(3) 3_666 3_666
N2 K1 K1 168.84(3) . 3_666
C4 K1 K1 60.64(3) 3_666 3_666
Si2 K1 K1 60.794(11) 3_666 3_666
Si4 K1 K1 154.472(17) . 3_666
C12 K1 K1 124.94(3) . 3_666
Si2 K1 K1 55.859(10) . 3_666
N1 K1 Si1 23.37(3) . .
N1 K1 Si1 105.26(3) 3_666 .
N2 K1 Si1 130.20(3) . .
C4 K1 Si1 75.13(3) 3_666 .
Si2 K1 Si1 101.519(12) 3_666 .
Si4 K1 Si1 114.129(13) . .
C12 K1 Si1 114.71(4) . .
Si2 K1 Si1 46.641(10) . .
K1 K1 Si1 60.947(10) 3_666 .
N1 K1 Si3 138.96(3) . .
N1 K1 Si3 119.28(3) 3_666 .
N2 K1 Si3 23.99(2) . .
C4 K1 Si3 97.56(3) 3_666 .
Si2 K1 Si3 99.797(12) 3_666 .
Si4 K1 Si3 47.448(9) . .
C12 K1 Si3 76.26(3) . .
Si2 K1 Si3 142.049(12) . .
K1 K1 Si3 158.080(16) 3_666 .
Si1 K1 Si3 118.623(12) . .
N1 K1 Si1 104.84(3) . 3_666
N1 K1 Si1 22.99(3) 3_666 3_666
N2 K1 Si1 108.81(3) . 3_666
C4 K1 Si1 76.91(3) 3_666 3_666
Si2 K1 Si1 47.433(10) 3_666 3_666
Si4 K1 Si1 118.675(12) . 3_666
C12 K1 Si1 98.48(3) . 3_666
Si2 K1 Si1 97.471(11) . 3_666
K1 K1 Si1 60.036(10) 3_666 3_666
Si1 K1 Si1 120.984(10) . 3_666
Si3 K1 Si1 115.789(12) . 3_666
Si1 C1 H1A 109.5 . .
Si1 C1 H1B 109.5 . .
H1A C1 H1B 109.5 . .
Si1 C1 H1C 109.5 . .
H1A C1 H1C 109.5 . .
H1B C1 H1C 109.5 . .
N1 Si1 C2 117.22(9) . .
N1 Si1 C1 112.84(7) . .
C2 Si1 C1 103.61(11) . .
N1 Si1 C3 112.31(9) . .
C2 Si1 C3 105.55(14) . .
C1 Si1 C3 104.09(12) . .
N1 Si1 K1 42.01(5) . .
C2 Si1 K1 139.10(10) . .
C1 Si1 K1 71.96(6) . .
C3 Si1 K1 115.04(10) . .
N1 Si1 K1 41.61(5) . 3_666
C2 Si1 K1 136.43(8) . 3_666
C1 Si1 K1 119.55(6) . 3_666
C3 Si1 K1 71.05(7) . 3_666
K1 Si1 K1 59.017(9) . 3_666
Si2 N1 Si1 126.53(8) . .
Si2 N1 K1 108.35(6) . .
Si1 N1 K1 114.63(6) . .
Si2 N1 K1 98.86(5) . 3_666
Si1 N1 K1 115.40(6) . 3_666
K1 N1 K1 84.07(3) . 3_666
N2 K2 N4 120.53(4) . .
N2 K2 N3 131.84(4) . .
N4 K2 N3 63.48(4) . .
N2 K2 N5 123.17(4) . .
N4 K2 N5 64.90(4) . .
N3 K2 N5 102.46(4) . .
N2 K2 C9 57.60(4) . .
N4 K2 C9 90.83(4) . .
N3 K2 C9 74.94(4) . .
N5 K2 C9 152.81(4) . .
N2 K2 C15 152.19(5) . .
N4 K2 C15 70.32(6) . .
N3 K2 C15 25.50(5) . .
N5 K2 C15 84.57(5) . .
C9 K2 C15 99.17(5) . .
N2 K2 C17 97.46(4) . .
N4 K2 C17 23.84(4) . .
N3 K2 C17 73.10(5) . .
N5 K2 C17 81.50(4) . .
C9 K2 C17 71.80(4) . .
C15 K2 C17 87.98(6) . .
N2 K2 Si3 26.72(2) . .
N4 K2 Si3 105.34(3) . .
N3 K2 Si3 106.28(3) . .
N5 K2 Si3 140.62(3) . .
C9 K2 Si3 31.35(3) . .
C15 K2 Si3 130.02(5) . .
C17 K2 Si3 81.74(3) . .
N2 K2 Si4 25.70(3) . .
N4 K2 Si4 111.45(3) . .
N3 K2 Si4 153.69(3) . .
N5 K2 Si4 97.49(3) . .
C9 K2 Si4 79.46(3) . .
C15 K2 Si4 177.70(5) . .
C17 K2 Si4 93.32(4) . .
Si3 K2 Si4 48.435(9) . .
N2 K2 K1 37.75(2) . .
N4 K2 K1 158.28(3) . .
N3 K2 K1 127.09(3) . .
N5 K2 K1 122.51(3) . .
C9 K2 K1 76.03(3) . .
C15 K2 K1 128.22(5) . .
C17 K2 K1 134.89(4) . .
Si3 K2 K1 55.091(8) . .
Si4 K2 K1 49.719(8) . .
N2 K2 H2 69.1(5) . .
N4 K2 H2 75.4(5) . .
N3 K2 H2 66.3(5) . .
N5 K2 H2 139.0(4) . .
C9 K2 H2 15.6(4) . .
C15 K2 H2 91.7(5) . .
C17 K2 H2 57.5(4) . .
Si3 K2 H2 42.4(5) . .
Si4 K2 H2 87.4(5) . .
K1 K2 H2 91.4(5) . .
N1 Si2 C5 115.67(8) . .
N1 Si2 C6 113.96(10) . .
C5 Si2 C6 106.11(11) . .
N1 Si2 C4 110.44(7) . .
C5 Si2 C4 105.64(8) . .
C6 Si2 C4 104.08(9) . .
N1 Si2 K1 53.10(4) . 3_666
C5 Si2 K1 163.84(8) . 3_666
C6 Si2 K1 89.82(8) . 3_666
C4 Si2 K1 72.15(5) . 3_666
N1 Si2 K1 46.30(4) . .
C5 Si2 K1 100.53(8) . .
C6 Si2 K1 152.66(8) . .
C4 Si2 K1 73.96(6) . .
K1 Si2 K1 63.347(10) 3_666 .
Si1 C2 H2A 109.5 . .
Si1 C2 H2B 109.5 . .
H2A C2 H2B 109.5 . .
Si1 C2 H2C 109.5 . .
H2A C2 H2C 109.5 . .
H2B C2 H2C 109.5 . .
Si4 N2 Si3 124.94(7) . .
Si4 N2 K2 108.79(5) . .
Si3 N2 K2 105.84(6) . .
Si4 N2 K1 97.72(5) . .
Si3 N2 K1 111.84(5) . .
K2 N2 K1 106.43(4) . .
N2 Si3 C7 115.13(7) . .
N2 Si3 C8 112.91(7) . .
C7 Si3 C8 106.99(7) . .
N2 Si3 C9 112.51(7) . .
C7 Si3 C9 104.35(8) . .
C8 Si3 C9 103.99(8) . .
N2 Si3 K2 47.44(4) . .
C7 Si3 K2 117.85(5) . .
C8 Si3 K2 135.16(5) . .
C9 Si3 K2 66.29(5) . .
N2 Si3 K1 44.18(4) . .
C7 Si3 K1 141.23(5) . .
C8 Si3 K1 70.17(5) . .
C9 Si3 K1 113.94(6) . .
K2 Si3 K1 74.685(10) . .
Si1 C3 H3A 109.5 . .
Si1 C3 H3B 109.5 . .
H3A C3 H3B 109.5 . .
Si1 C3 H3C 109.5 . .
H3A C3 H3C 109.5 . .
H3B C3 H3C 109.5 . .
C15 N3 PC13 109.16(17) . .
C15 N3 C14 112.51(17) . .
PC13 N3 C14 109.09(16) . .
C15 N3 K2 95.32(14) . .
PC13 N3 K2 119.63(12) . .
C14 N3 K2 110.53(11) . .
N2 Si4 C12 110.37(7) . .
N2 Si4 C11 115.29(8) . .
C12 Si4 C11 104.40(8) . .
N2 Si4 C10 114.37(8) . .
C12 Si4 C10 105.84(10) . .
C11 Si4 C10 105.69(10) . .
N2 Si4 K1 54.17(4) . .
C12 Si4 K1 74.49(6) . .
C11 Si4 K1 166.22(8) . .
C10 Si4 K1 87.64(8) . .
N2 Si4 K2 45.51(4) . .
C12 Si4 K2 84.02(7) . .
C11 Si4 K2 88.29(7) . .
C10 Si4 K2 159.81(7) . .
K1 Si4 K2 77.932(11) . .
Si2 C4 K1 76.32(5) . 3_666
Si2 C4 H4A 109.5 . .
K1 C4 H4A 39.5 3_666 .
Si2 C4 H4B 109.5 . .
K1 C4 H4B 102.1 3_666 .
H4A C4 H4B 109.5 . .
Si2 C4 H4C 109.5 . .
K1 C4 H4C 143.0 3_666 .
H4A C4 H4C 109.5 . .
H4B C4 H4C 109.5 . .
C16 N4 C17 110.14(15) . .
C16 N4 C18 110.89(14) . .
C17 N4 C18 108.55(14) . .
C16 N4 K2 113.50(10) . .
C17 N4 K2 104.57(10) . .
C18 N4 K2 108.92(10) . .
C21 N5 C20 107.69(15) . .
C21 N5 C19 109.93(15) . .
C20 N5 C19 110.36(15) . .
C21 N5 K2 106.15(11) . .
C20 N5 K2 116.69(11) . .
C19 N5 K2 105.86(9) . .
Si2 C5 H5A 109.5 . .
Si2 C5 H5B 109.5 . .
H5A C5 H5B 109.5 . .
Si2 C5 H5C 109.5 . .
H5A C5 H5C 109.5 . .
H5B C5 H5C 109.5 . .
Si2 C6 H6A 109.5 . .
Si2 C6 H6B 109.5 . .
H6A C6 H6B 109.5 . .
Si2 C6 H6C 109.5 . .
H6A C6 H6C 109.5 . .
H6B C6 H6C 109.5 . .
Si3 C7 H7A 109.5 . .
Si3 C7 H7B 109.5 . .
H7A C7 H7B 109.5 . .
Si3 C7 H7C 109.5 . .
H7A C7 H7C 109.5 . .
H7B C7 H7C 109.5 . .
Si3 C9 K2 82.36(6) . .
Si3 C9 H1 110.0(15) . .
K2 C9 H1 165.2(15) . .
Si3 C9 H2 115.0(14) . .
K2 C9 H2 56.4(14) . .
H1 C9 H2 110(2) . .
Si3 C9 H3 111.9(14) . .
K2 C9 H3 75.7(14) . .
H1 C9 H3 106(2) . .
H2 C9 H3 104.1(19) . .
Si3 C8 H8A 109.5 . .
Si3 C8 H8B 109.5 . .
H8A C8 H8B 109.5 . .
Si3 C8 H8C 109.5 . .
H8A C8 H8C 109.5 . .
H8B C8 H8C 109.5 . .
Si4 C10 H10A 109.5 . .
Si4 C10 H10B 109.5 . .
H10A C10 H10B 109.5 . .
Si4 C10 H10C 109.5 . .
H10A C10 H10C 109.5 . .
H10B C10 H10C 109.5 . .
Si4 C11 H11A 109.5 . .
Si4 C11 H11B 109.5 . .
H11A C11 H11B 109.5 . .
Si4 C11 H11C 109.5 . .
H11A C11 H11C 109.5 . .
H11B C11 H11C 109.5 . .
Si4 C12 K1 74.47(5) . .
Si4 C12 H12A 109.5 . .
K1 C12 H12A 94.3 . .
Si4 C12 H12B 109.5 . .
K1 C12 H12B 152.0 . .
H12A C12 H12B 109.5 . .
Si4 C12 H12C 109.5 . .
K1 C12 H12C 46.4 . .
H12A C12 H12C 109.5 . .
H12B C12 H12C 109.5 . .
N3 PC13 H13A 109.5 . .
N3 PC13 H13B 109.5 . .
H13A PC13 H13B 109.5 . .
N3 PC13 H13C 109.5 . .
H13A PC13 H13C 109.5 . .
H13B PC13 H13C 109.5 . .
N3 C14 C16 114.88(15) . .
N3 C14 H14A 108.5 . .
C16 C14 H14A 108.5 . .
N3 C14 H14B 108.5 . .
C16 C14 H14B 108.5 . .
H14A C14 H14B 107.5 . .
N3 C15 K2 59.18(11) . .
N3 C15 H15A 109.5 . .
K2 C15 H15A 84.6 . .
N3 C15 H15B 109.5 . .
K2 C15 H15B 165.0 . .
H15A C15 H15B 109.5 . .
N3 C15 H15C 109.5 . .
K2 C15 H15C 69.0 . .
H15A C15 H15C 109.5 . .
H15B C15 H15C 109.5 . .
N4 C16 C14 114.55(14) . .
N4 C16 H16A 108.6 . .
C14 C16 H16A 108.6 . .
N4 C16 H16B 108.6 . .
C14 C16 H16B 108.6 . .
H16A C16 H16B 107.6 . .
N4 C17 K2 51.59(8) . .
N4 C17 H17A 109.5 . .
K2 C17 H17A 159.6 . .
N4 C17 H17B 109.5 . .
K2 C17 H17B 86.5 . .
H17A C17 H17B 109.5 . .
N4 C17 H17C 109.5 . .
K2 C17 H17C 75.2 . .
H17A C17 H17C 109.5 . .
H17B C17 H17C 109.5 . .
N4 C18 C19 113.75(14) . .
N4 C18 H18A 108.8 . .
C19 C18 H18A 108.8 . .
N4 C18 H18B 108.8 . .
C19 C18 H18B 108.8 . .
H18A C18 H18B 107.7 . .
N5 C19 C18 113.22(14) . .
N5 C19 H19A 108.9 . .
C18 C19 H19A 108.9 . .
N5 C19 H19B 108.9 . .
C18 C19 H19B 108.9 . .
H19A C19 H19B 107.7 . .
N5 C20 H20A 109.5 . .
N5 C20 H20B 109.5 . .
H20A C20 H20B 109.5 . .
N5 C20 H20C 109.5 . .
H20A C20 H20C 109.5 . .
H20B C20 H20C 109.5 . .
N5 C21 H21A 109.5 . .
N5 C21 H21B 109.5 . .
H21A C21 H21B 109.5 . .
N5 C21 H21C 109.5 . .
H21A C21 H21C 109.5 . .
H21B C21 H21C 109.5 . .

loop_
_geom_bond_atom_site_label_1
_geom_bond_atom_site_label_2
_geom_bond_distance
_geom_bond_site_symmetry_2
K1 N1 2.8237(13) .
K1 N1 2.8452(13) 3_666
K1 N2 2.8808(12) .
K1 C4 3.4435(17) 3_666
K1 Si2 3.5153(5) 3_666
K1 Si4 3.5209(5) .
K1 C12 3.5213(18) .
K1 Si2 3.7072(5) .
K1 K1 3.7959(6) 3_666
K1 Si1 3.8358(5) .
K1 Si3 3.8374(5) .
K1 Si1 3.8705(5) 3_666
C1 Si1 1.8842(18) .
C1 H1A 0.9800 .
C1 H1B 0.9800 .
C1 H1C 0.9800 .
Si1 N1 1.6737(13) .
Si1 C2 1.884(2) .
Si1 C3 1.888(2) .
Si1 K1 3.8705(5) 3_666
N1 Si2 1.6724(13) .
N1 K1 2.8452(13) 3_666
K2 N2 2.7536(12) .
K2 N4 2.8525(13) .
K2 N3 2.9036(16) .
K2 N5 2.9528(13) .
K2 C9 3.3223(17) .
K2 C15 3.366(3) .
K2 C17 3.5231(17) .
K2 Si3 3.5963(5) .
K2 Si4 3.6541(5) .
K2 H2 2.91(2) .
Si2 C5 1.8802(18) .
Si2 C6 1.886(2) .
Si2 C4 1.8921(17) .
Si2 K1 3.5152(5) 3_666
C2 H2A 0.9800 .
C2 H2B 0.9800 .
C2 H2C 0.9800 .
N2 Si4 1.6737(12) .
N2 Si3 1.6807(12) .
Si3 C7 1.8848(15) .
Si3 C8 1.8876(15) .
Si3 C9 1.8877(17) .
C3 H3A 0.9800 .
C3 H3B 0.9800 .
C3 H3C 0.9800 .
N3 C15 1.455(3) .
N3 PC13 1.456(3) .
N3 C14 1.460(2) .
Si4 C12 1.8839(17) .
Si4 C11 1.8865(17) .
Si4 C10 1.8877(19) .
C4 K1 3.4436(17) 3_666
C4 H4A 0.9800 .
C4 H4B 0.9800 .
C4 H4C 0.9800 .
N4 C16 1.465(2) .
N4 C17 1.471(2) .
N4 C18 1.473(2) .
N5 C21 1.461(2) .
N5 C20 1.464(2) .
N5 C19 1.468(2) .
C5 H5A 0.9800 .
C5 H5B 0.9800 .
C5 H5C 0.9800 .
C6 H6A 0.9800 .
C6 H6B 0.9800 .
C6 H6C 0.9800 .
C7 H7A 0.9800 .
C7 H7B 0.9800 .
C7 H7C 0.9800 .
C9 H1 0.91(3) .
C9 H2 0.94(2) .
C9 H3 0.95(2) .
C8 H8A 0.9800 .
C8 H8B 0.9800 .
C8 H8C 0.9800 .
C10 H10A 0.9800 .
C10 H10B 0.9800 .
C10 H10C 0.9800 .
C11 H11A 0.9800 .
C11 H11B 0.9800 .
C11 H11C 0.9800 .
C12 H12A 0.9800 .
C12 H12B 0.9800 .
C12 H12C 0.9800 .
PC13 H13A 0.9800 .
PC13 H13B 0.9800 .
PC13 H13C 0.9800 .
C14 C16 1.513(3) .
C14 H14A 0.9900 .
C14 H14B 0.9900 .
C15 H15A 0.9800 .
C15 H15B 0.9800 .
C15 H15C 0.9800 .
C16 H16A 0.9900 .
C16 H16B 0.9900 .
C17 H17A 0.9800 .
C17 H17B 0.9800 .
C17 H17C 0.9800 .
C18 C19 1.517(2) .
C18 H18A 0.9900 .
C18 H18B 0.9900 .
C19 H19A 0.9900 .
C19 H19B 0.9900 .
C20 H20A 0.9800 .
C20 H20B 0.9800 .
C20 H20C 0.9800 .
C21 H21A 0.9800 .
C21 H21B 0.9800 .
C21 H21C 0.9800 .

loop_
_geom_torsion_atom_site_label_1
_geom_torsion_atom_site_label_2
_geom_torsion_atom_site_label_3
_geom_torsion_atom_site_label_4
_geom_torsion
_geom_torsion_site_symmetry_1
_geom_torsion_site_symmetry_4
C2 Si1 N1 Si2 -6.05(16) . .
C1 Si1 N1 Si2 -126.31(11) . .
C3 Si1 N1 Si2 116.41(15) . .
K1 Si1 N1 Si2 -140.41(13) . .
K1 Si1 N1 Si2 124.32(12) 3_666 .
C2 Si1 N1 K1 134.35(12) . .
C1 Si1 N1 K1 14.10(10) . .
C3 Si1 N1 K1 -103.18(13) . .
K1 Si1 N1 K1 -95.27(7) 3_666 .
C2 Si1 N1 K1 -130.38(12) . 3_666
C1 Si1 N1 K1 109.37(8) . 3_666
C3 Si1 N1 K1 -7.91(14) . 3_666
K1 Si1 N1 K1 95.27(7) . 3_666
Si1 N1 Si2 C5 62.69(13) . .
K1 N1 Si2 C5 -79.69(9) . .
K1 N1 Si2 C5 -166.34(8) 3_666 .
Si1 N1 Si2 C6 -60.71(13) . .
K1 N1 Si2 C6 156.91(8) . .
K1 N1 Si2 C6 70.26(9) 3_666 .
Si1 N1 Si2 C4 -177.43(9) . .
K1 N1 Si2 C4 40.19(8) . .
K1 N1 Si2 C4 -46.46(8) 3_666 .
Si1 N1 Si2 K1 -130.97(11) . 3_666
K1 N1 Si2 K1 86.65(5) . 3_666
Si1 N1 Si2 K1 142.38(13) . .
K1 N1 Si2 K1 -86.65(5) 3_666 .
Si4 N2 Si3 C7 -21.69(11) . .
K2 N2 Si3 C7 105.65(7) . .
K1 N2 Si3 C7 -138.85(7) . .
Si4 N2 Si3 C8 101.59(10) . .
K2 N2 Si3 C8 -131.07(7) . .
K1 N2 Si3 C8 -15.58(9) . .
Si4 N2 Si3 C9 -141.07(9) . .
K2 N2 Si3 C9 -13.73(8) . .
K1 N2 Si3 C9 101.76(7) . .
Si4 N2 Si3 K2 -127.34(10) . .
K1 N2 Si3 K2 115.49(7) . .
Si4 N2 Si3 K1 117.16(10) . .
K2 N2 Si3 K1 -115.49(7) . .
Si3 N2 Si4 C12 -175.25(9) . .
K2 N2 Si4 C12 58.64(8) . .
K1 N2 Si4 C12 -51.71(8) . .
Si3 N2 Si4 C11 66.79(11) . .
K2 N2 Si4 C11 -59.32(9) . .
K1 N2 Si4 C11 -169.66(7) . .
Si3 N2 Si4 C10 -56.06(12) . .
K2 N2 Si4 C10 177.84(8) . .
K1 N2 Si4 C10 67.49(9) . .
Si3 N2 Si4 K1 -123.55(10) . .
K2 N2 Si4 K1 110.34(5) . .
Si3 N2 Si4 K2 126.11(10) . .
K1 N2 Si4 K2 -110.34(5) . .
N1 Si2 C4 K1 37.52(6) . 3_666
C5 Si2 C4 K1 163.27(8) . 3_666
C6 Si2 C4 K1 -85.17(9) . 3_666
K1 Si2 C4 K1 66.56(2) . 3_666
N2 Si3 C9 K2 11.01(6) . .
C7 Si3 C9 K2 -114.47(6) . .
C8 Si3 C9 K2 133.52(6) . .
K1 Si3 C9 K2 59.29(4) . .
N2 Si4 C12 K1 41.33(6) . .
C11 Si4 C12 K1 165.79(8) . .
C10 Si4 C12 K1 -82.92(8) . .
K2 Si4 C12 K1 79.10(2) . .
C15 N3 C14 C16 61.2(2) . .
PC13 N3 C14 C16 -177.53(17) . .
K2 N3 C14 C16 -44.03(18) . .
PC13 N3 C15 K2 123.92(16) . .
C14 N3 C15 K2 -114.83(14) . .
C17 N4 C16 C14 78.42(18) . .
C18 N4 C16 C14 -161.41(15) . .
K2 N4 C16 C14 -38.42(18) . .
N3 C14 C16 N4 58.4(2) . .
C16 N4 C17 K2 -122.28(13) . .
C18 N4 C17 K2 116.14(14) . .
C16 N4 C18 C19 77.64(19) . .
C17 N4 C18 C19 -161.24(17) . .
K2 N4 C18 C19 -47.95(19) . .
C21 N5 C19 C18 -162.85(16) . .
C20 N5 C19 C18 78.51(18) . .
K2 N5 C19 C18 -48.61(16) . .
N4 C18 C19 N5 71.4(2) . .
